data_4074941
loop_
_publ_author_name
'Esteruelas, Miguel A.'
'L\'opez, Ana M.'
'Mateo, A. Concepci\'on'
'O\~nate, Enrique'

_publ_section_title
;
 New Half-Sandwich Alkyl, Aryl, Aryloxide, and Propargyloxide Titanium(IV)
 Complexes Containing a Cyclopentadienyl Ligand with a Pendant Ether
 Substituent: Behavior and Influence in the Hydroamination of
 Alkynes of the Ether Group
;
_journal_coden_ASTM ORGND7
_journal_issue 6
_journal_name_full Organometallics
_journal_page_first 1448
_journal_page_last 1460
_journal_paper_doi 10.1021/om051031b
_journal_volume 25
_journal_year 2006
_chemical_formula_sum 'C10 H17 Cl O Ti'
_chemical_formula_weight 236.59
_space_group_IT_number 14
_symmetry_cell_setting monoclinic
_symmetry_space_group_name_Hall '-P 2ybc'
_symmetry_space_group_name_H-M 'P 1 21/c 1'
_atom_sites_solution_hydrogens geom
_atom_sites_solution_primary direct
_atom_sites_solution_secondary difmap
_audit_creation_method SHELXL-97
_cell_angle_alpha 90.00
_cell_angle_beta 103.666(2)
_cell_angle_gamma 90.00
_cell_formula_units_Z 4
_cell_length_a 7.4633(6)
_cell_length_b 11.2428(9)
_cell_length_c 13.7705(11)
_cell_measurement_reflns_used 4361
_cell_measurement_temperature 100(2)
_cell_measurement_theta_max 27.5
_cell_measurement_theta_min 2
_cell_volume 1122.75(16)
_computing_cell_refinement 'SAINT+ v. 6.02 (Bruker AXS, 1999)'
_computing_data_collection 'SMART v. 5.625 (Bruker AXS, 2000)'
_computing_data_reduction 'SAINT+ v. 6.02 (Bruker AXS, 1999)'
_computing_molecular_graphics 'XP, SHELXTL v. 6.1 (Bruker, 2000)'
_computing_publication_material 'XCIF, SHELXTL v. 6.1 (Bruker, 2000)'
_computing_structure_refinement 'SHELXL-97 (Sheldrick, 1997)'
_computing_structure_solution 'SHELXS-97 (Sheldrick, 1990)'
_diffrn_ambient_temperature 100(2)
_diffrn_detector_area_resol_mean 8.26
_diffrn_measured_fraction_theta_full 0.999
_diffrn_measured_fraction_theta_max 0.943
_diffrn_measurement_device_type 'Bruker SMART APEX CCD system'
_diffrn_measurement_method '\w rotations with narrow frames'
_diffrn_radiation_monochromator graphite
_diffrn_radiation_source 'normal-focus sealed tube'
_diffrn_radiation_type MoK\a
_diffrn_radiation_wavelength 0.71073
_diffrn_reflns_av_R_equivalents 0.0326
_diffrn_reflns_av_sigmaI/netI 0.0375
_diffrn_reflns_limit_h_max 9
_diffrn_reflns_limit_h_min -9
_diffrn_reflns_limit_k_max 15
_diffrn_reflns_limit_k_min -14
_diffrn_reflns_limit_l_max 17
_diffrn_reflns_limit_l_min -17
_diffrn_reflns_number 13462
_diffrn_reflns_theta_full 27.50
_diffrn_reflns_theta_max 28.76
_diffrn_reflns_theta_min 2.37
_diffrn_standards_decay_% 'no decay'
_exptl_absorpt_coefficient_mu 0.961
_exptl_absorpt_correction_T_max 0.779
_exptl_absorpt_correction_T_min 0.619
_exptl_absorpt_correction_type multi-scan
_exptl_absorpt_process_details
;
 Absorption correction performed with SADABS program. This is based on the
method of Blessing: Blessing, R. H., Acta Crystallogr., Sect. A 1995, 51, 33.
;
_exptl_crystal_colour red
_exptl_crystal_density_diffrn 1.400
_exptl_crystal_density_method 'not measured'
_exptl_crystal_description 'irregular block'
_exptl_crystal_F_000 496
_exptl_crystal_size_max 0.40
_exptl_crystal_size_mid 0.38
_exptl_crystal_size_min 0.30
_refine_diff_density_max 0.361
_refine_diff_density_min -0.203
_refine_diff_density_rms 0.053
_refine_ls_extinction_method none
_refine_ls_goodness_of_fit_ref 0.984
_refine_ls_hydrogen_treatment mixed
_refine_ls_matrix_type full
_refine_ls_number_parameters 186
_refine_ls_number_reflns 2743
_refine_ls_number_restraints 0
_refine_ls_restrained_S_all 0.984
_refine_ls_R_factor_all 0.0388
_refine_ls_R_factor_gt 0.0266
_refine_ls_shift/su_max 0.028
_refine_ls_shift/su_mean 0.004
_refine_ls_structure_factor_coef Fsqd
_refine_ls_weighting_details 'calc w=1/[\s^2^(Fo^2^)+(0.0249P)^2^+0.0000P] where P=(Fo^2^+2Fc^2^)/3'
_refine_ls_weighting_scheme calc
_refine_ls_wR_factor_gt 0.0535
_refine_ls_wR_factor_ref 0.0558
_reflns_number_gt 2152
_reflns_number_total 2743
_reflns_threshold_expression >2sigma(I)
_cod_data_source_file om051031bsi20060118_072729.cif
_cod_data_source_block mae117as
_cod_database_code 4074941

loop_
_symmetry_equiv_pos_as_xyz
'x, y, z'
'-x, y+1/2, -z+1/2'
'-x, -y, -z'
'x, -y-1/2, z-1/2'

loop_
_atom_site_label
_atom_site_type_symbol
_atom_site_fract_x
_atom_site_fract_y
_atom_site_fract_z
_atom_site_U_iso_or_equiv
_atom_site_adp_type
_atom_site_occupancy
_atom_site_symmetry_multiplicity
_atom_site_calc_flag
Ti Ti 0.81371(4) 0.74449(2) 0.14628(2) 0.01616(8) Uani 1 1 d
Cl Cl 0.70111(5) 0.89247(3) 0.23607(3) 0.02367(10) Uani 1 1 d
O O 0.66580(14) 0.86407(8) 0.01845(7) 0.0174(2) Uani 1 1 d
C1 C 1.0383(2) 0.77183(17) 0.07737(15) 0.0247(4) Uani 1 1 d
H1A H 1.084(3) 0.8369(18) 0.1044(14) 0.043(6) Uiso 1 1 d
H1B H 1.002(3) 0.7815(16) 0.0074(16) 0.046(6) Uiso 1 1 d
H1C H 1.123(2) 0.7127(16) 0.0944(12) 0.029(5) Uiso 1 1 d
C2 C 1.0308(3) 0.71499(16) 0.27594(14) 0.0268(4) Uani 1 1 d
H2A H 1.114(2) 0.6530(16) 0.2677(12) 0.030(5) Uiso 1 1 d
H2B H 0.990(3) 0.6938(17) 0.3328(15) 0.043(6) Uiso 1 1 d
H2C H 1.097(2) 0.7867(16) 0.2878(12) 0.027(5) Uiso 1 1 d
C3 C 0.5788(2) 0.80588(14) -0.07467(12) 0.0208(3) Uani 1 1 d
H3A H 0.499(2) 0.8613(13) -0.1170(11) 0.016(4) Uiso 1 1 d
H3B H 0.673(2) 0.7811(14) -0.1106(12) 0.020(4) Uiso 1 1 d
C4 C 0.4718(2) 0.70232(15) -0.04795(13) 0.0227(4) Uani 1 1 d
H4A H 0.364(3) 0.7298(14) -0.0314(13) 0.031(5) Uiso 1 1 d
H4B H 0.429(2) 0.6528(14) -0.1062(12) 0.023(4) Uiso 1 1 d
C5 C 0.5895(2) 0.63287(13) 0.03609(12) 0.0202(3) Uani 1 1 d
C6 C 0.7617(2) 0.58030(13) 0.03570(12) 0.0213(3) Uani 1 1 d
H6 H 0.820(2) 0.5768(13) -0.0203(12) 0.021(4) Uiso 1 1 d
C7 C 0.8370(2) 0.53461(13) 0.13119(12) 0.0232(4) Uani 1 1 d
H7 H 0.952(2) 0.4976(14) 0.1534(12) 0.023(4) Uiso 1 1 d
C8 C 0.7138(2) 0.55782(14) 0.19130(13) 0.0237(4) Uani 1 1 d
H8 H 0.731(2) 0.5400(14) 0.2560(12) 0.019(4) Uiso 1 1 d
C9 C 0.5608(2) 0.61774(14) 0.13277(12) 0.0225(3) Uani 1 1 d
H9 H 0.456(2) 0.6459(14) 0.1540(12) 0.025(5) Uiso 1 1 d
C10 C 0.7408(2) 0.97769(14) 0.00046(14) 0.0225(4) Uani 1 1 d
H10A H 0.793(2) 1.0152(14) 0.0668(13) 0.026(5) Uiso 1 1 d
H10B H 0.839(2) 0.9687(14) -0.0349(13) 0.028(5) Uiso 1 1 d
H10C H 0.646(2) 1.0269(15) -0.0385(12) 0.025(4) Uiso 1 1 d

loop_
_atom_site_aniso_label
_atom_site_aniso_U_11
_atom_site_aniso_U_22
_atom_site_aniso_U_33
_atom_site_aniso_U_23
_atom_site_aniso_U_13
_atom_site_aniso_U_12
Ti 0.01691(14) 0.01398(14) 0.01719(14) -0.00012(11) 0.00322(10) -0.00154(11)
Cl 0.0300(2) 0.02023(19) 0.0215(2) -0.00268(16) 0.00747(16) 0.00109(16)
O 0.0191(5) 0.0149(5) 0.0176(5) -0.0001(4) 0.0033(4) -0.0033(4)
C1 0.0194(9) 0.0248(10) 0.0291(10) 0.0070(8) 0.0043(7) 0.0028(7)
C2 0.0270(10) 0.0228(9) 0.0261(10) 0.0011(7) -0.0028(8) -0.0006(7)
C3 0.0221(9) 0.0223(8) 0.0164(8) -0.0004(7) 0.0014(7) 0.0001(7)
C4 0.0201(9) 0.0210(8) 0.0244(9) -0.0021(7) 0.0001(7) -0.0019(7)
C5 0.0192(8) 0.0154(8) 0.0240(8) -0.0024(6) 0.0008(6) -0.0057(6)
C6 0.0252(9) 0.0150(8) 0.0240(9) -0.0050(7) 0.0065(7) -0.0018(6)
C7 0.0239(9) 0.0130(8) 0.0305(10) -0.0015(7) 0.0019(7) -0.0002(6)
C8 0.0306(10) 0.0158(8) 0.0233(9) 0.0022(7) 0.0034(7) -0.0062(7)
C9 0.0207(8) 0.0182(8) 0.0294(9) -0.0019(7) 0.0075(7) -0.0056(6)
C10 0.0234(9) 0.0168(8) 0.0276(10) 0.0049(7) 0.0069(7) -0.0021(7)

loop_
_atom_type_symbol
_atom_type_description
_atom_type_scat_dispersion_real
_atom_type_scat_dispersion_imag
_atom_type_scat_source
C C 0.0033 0.0016 'International Tables Vol C Tables 4.2.6.8 and 6.1.1.4'
H H 0.0000 0.0000 'International Tables Vol C Tables 4.2.6.8 and 6.1.1.4'
O O 0.0106 0.0060 'International Tables Vol C Tables 4.2.6.8 and 6.1.1.4'
Cl Cl 0.1484 0.1585 'International Tables Vol C Tables 4.2.6.8 and 6.1.1.4'
Ti Ti 0.2776 0.4457 'International Tables Vol C Tables 4.2.6.8 and 6.1.1.4'

loop_
_geom_angle_atom_site_label_1
_geom_angle_atom_site_label_2
_geom_angle_atom_site_label_3
_geom_angle
C1 Ti C2 82.74(8)
C1 Ti O 81.94(6)
C2 Ti O 150.47(6)
C1 Ti C9 139.17(7)
C2 Ti C9 114.27(7)
O Ti C9 93.63(5)
C1 Ti C5 107.78(7)
C2 Ti C5 138.09(6)
O Ti C5 70.99(5)
C9 Ti C5 35.03(5)
C1 Ti Cl 123.33(5)
C2 Ti Cl 87.99(5)
O Ti Cl 79.65(3)
C9 Ti Cl 95.23(4)
C5 Ti Cl 115.59(4)
C1 Ti C8 125.12(7)
C2 Ti C8 82.33(7)
O Ti C8 126.98(5)
C9 Ti C8 34.80(6)
C5 Ti C8 58.08(6)
Cl Ti C8 108.53(5)
C1 Ti C6 81.54(7)
C2 Ti C6 113.19(6)
O Ti C6 89.27(5)
C9 Ti C6 57.76(6)
C5 Ti C6 35.01(5)
Cl Ti C6 150.29(4)
C8 Ti C6 57.38(6)
C1 Ti C7 91.30(7)
C2 Ti C7 82.08(6)
O Ti C7 123.30(5)
C9 Ti C7 57.49(6)
C5 Ti C7 57.82(6)
Cl Ti C7 142.46(4)
C8 Ti C7 34.36(6)
C6 Ti C7 34.32(5)
C10 O C3 111.07(12)
C10 O Ti 121.24(9)
C3 O Ti 116.78(9)
Ti C1 H1A 101.9(14)
Ti C1 H1B 114.0(13)
H1A C1 H1B 109.5(17)
Ti C1 H1C 110.7(11)
H1A C1 H1C 109.2(17)
H1B C1 H1C 111.1(16)
Ti C2 H2A 113.5(10)
Ti C2 H2B 114.1(12)
H2A C2 H2B 105.1(15)
Ti C2 H2C 106.0(10)
H2A C2 H2C 108.5(15)
H2B C2 H2C 109.4(15)
O C3 C4 106.58(13)
O C3 H3A 109.2(9)
C4 C3 H3A 111.1(9)
O C3 H3B 110.4(9)
C4 C3 H3B 112.6(9)
H3A C3 H3B 107.1(13)
C5 C4 C3 110.14(13)
C5 C4 H4A 111.3(11)
C3 C4 H4A 109.9(10)
C5 C4 H4B 111.0(9)
C3 C4 H4B 109.4(10)
H4A C4 H4B 104.9(14)
C9 C5 C6 107.11(14)
C9 C5 C4 127.01(15)
C6 C5 C4 125.59(15)
C9 C5 Ti 72.36(9)
C6 C5 Ti 73.47(9)
C4 C5 Ti 114.87(10)
C7 C6 C5 108.23(14)
C7 C6 Ti 73.34(9)
C5 C6 Ti 71.51(8)
C7 C6 H6 125.2(9)
C5 C6 H6 126.6(9)
Ti C6 H6 120.5(9)
C8 C7 C6 108.24(15)
C8 C7 Ti 72.04(9)
C6 C7 Ti 72.34(9)
C8 C7 H7 124.7(10)
C6 C7 H7 127.0(10)
Ti C7 H7 119.4(10)
C7 C8 C9 107.99(15)
C7 C8 Ti 73.60(9)
C9 C8 Ti 71.77(9)
C7 C8 H8 126.1(10)
C9 C8 H8 125.9(10)
Ti C8 H8 118.8(10)
C8 C9 C5 108.42(15)
C8 C9 Ti 73.43(9)
C5 C9 Ti 72.61(9)
C8 C9 H9 126.8(10)
C5 C9 H9 124.7(10)
Ti C9 H9 118.6(9)
O C10 H10A 107.6(9)
O C10 H10B 111.2(10)
H10A C10 H10B 108.8(13)
O C10 H10C 109.9(10)
H10A C10 H10C 110.3(13)
H10B C10 H10C 109.0(13)

loop_
_geom_bond_atom_site_label_1
_geom_bond_atom_site_label_2
_geom_bond_distance
Ti C1 2.1344(17)
Ti C2 2.1345(17)
Ti O 2.2818(10)
Ti C9 2.3374(16)
Ti C5 2.3406(15)
Ti Cl 2.3439(5)
Ti C8 2.3588(16)
Ti C6 2.3659(15)
Ti C7 2.3787(15)
O C10 1.4395(18)
O C3 1.4493(18)
C1 H1A 0.85(2)
C1 H1B 0.94(2)
C1 H1C 0.911(18)
C2 H2A 0.958(18)
C2 H2B 0.935(19)
C2 H2C 0.939(18)
C3 C4 1.506(2)
C3 H3A 0.960(16)
C3 H3B 0.988(17)
C4 C5 1.497(2)
C4 H4A 0.940(18)
C4 H4B 0.966(17)
C5 C9 1.408(2)
C5 C6 1.416(2)
C6 C7 1.400(2)
C6 H6 0.970(16)
C7 C8 1.400(2)
C7 H7 0.940(17)
C8 C9 1.404(2)
C8 H8 0.893(15)
C9 H9 0.950(17)
C10 H10A 0.998(17)
C10 H10B 0.975(17)
C10 H10C 0.958(17)
